data_2241081
loop_
_publ_author_name
'Vaccaro, Francesca A.'
'Koplitz, Lynn V.'
'Mague, Joel T.'

_publ_section_title
;
 Crystal structure of 2-cyano-1-methylpyridinium tetrafluoroborate
;
_journal_coeditor_code TK5380
_journal_issue 10
_journal_name_full 'Acta Crystallographica Section E'
_journal_page_first o697
_journal_page_last o698
_journal_paper_doi 10.1107/S2056989015016011
_journal_volume 71
_journal_year 2015
_chemical_formula_iupac 'C7 H7 N2 +, B F4 -'
_chemical_formula_moiety 'C7 H7 N2 +, B F4 -'
_chemical_formula_sum 'C7 H7 B F4 N2'
_chemical_formula_weight 205.96
_chemical_name_systematic
;
2-Cyano-1-methylpyridinium tetrafluoroborate
;
_space_group_crystal_system monoclinic
_space_group_IT_number 4
_space_group_name_Hall 'P 2yb'
_space_group_name_H-M_alt 'P 1 21 1'
_symmetry_space_group_name_Hall 'P 2yb'
_symmetry_space_group_name_H-M 'P 1 21 1'
_atom_sites_solution_hydrogens geom
_atom_sites_solution_primary direct
_atom_sites_solution_secondary difmap
_audit_creation_method SHELXL-2014
_cell_angle_alpha 90
_cell_angle_beta 90.312(3)
_cell_angle_gamma 90
_cell_formula_units_Z 4
_cell_length_a 7.9704(16)
_cell_length_b 7.5527(15)
_cell_length_c 14.570(3)
_cell_measurement_reflns_used 8457
_cell_measurement_temperature 150(2)
_cell_measurement_theta_max 28.9777
_cell_measurement_theta_min 2.5564
_cell_volume 877.1(3)
_computing_cell_refinement
;
<i>SAINT</i> (Bruker, 2014)
;
_computing_data_collection
;
<i>APEX2</i> (Bruker, 2014)
;
_computing_data_reduction
;
<i>SAINT</i> (Bruker, 2014)
;
_computing_molecular_graphics
;
<i>DIAMOND</i> (Brandenburg & Putz, 2012)
;
_computing_publication_material
;
<i>SHELXTL</i> (Sheldrick, 2008) and <i>PLATON</i> (Spek, 2009)
;
_computing_structure_refinement
;
<i>SHELXL2014</i> (Sheldrick, 2015b)
;
_computing_structure_solution
;
<i>SHELXT</i> (Sheldrick, 2015a)
;
_diffrn_ambient_temperature 150(2)
_diffrn_detector_area_resol_mean 8.3660
_diffrn_measured_fraction_theta_full 0.997
_diffrn_measured_fraction_theta_max 0.980
_diffrn_measurement_device_type 'Bruker SMART APEX CCD'
_diffrn_measurement_method '\f and \w scans'
_diffrn_radiation_monochromator graphite
_diffrn_radiation_type MoK\a
_diffrn_radiation_wavelength 0.71073
_diffrn_reflns_av_R_equivalents 0.0574
_diffrn_reflns_limit_h_max 10
_diffrn_reflns_limit_h_min -10
_diffrn_reflns_limit_k_max 10
_diffrn_reflns_limit_k_min -10
_diffrn_reflns_limit_l_max 19
_diffrn_reflns_limit_l_min -19
_diffrn_reflns_number 16120
_diffrn_reflns_theta_full 29.000
_diffrn_reflns_theta_max 29.269
_diffrn_reflns_theta_min 2.555
_exptl_absorpt_coefficient_mu 0.154
_exptl_absorpt_correction_T_max 0.99
_exptl_absorpt_correction_T_min 0.70
_exptl_absorpt_correction_type multi-scan
_exptl_absorpt_process_details
;
(<i>SADABS</i>; Bruker, 2014)
;
_exptl_crystal_colour colourless
_exptl_crystal_density_diffrn 1.560
_exptl_crystal_density_method 'not measured'
_exptl_crystal_description block
_exptl_crystal_F_000 416
_exptl_crystal_size_max 0.140
_exptl_crystal_size_mid 0.130
_exptl_crystal_size_min 0.084
_refine_diff_density_max 0.327
_refine_diff_density_min -0.270
_refine_ls_abs_structure_details
;
The absolute structure could not be determined with certainty in this
light-atom structure
;
_refine_ls_extinction_method none
_refine_ls_goodness_of_fit_ref 1.077
_refine_ls_hydrogen_treatment constr
_refine_ls_matrix_type full
_refine_ls_number_parameters 256
_refine_ls_number_reflns 4566
_refine_ls_number_restraints 1
_refine_ls_restrained_S_all 1.077
_refine_ls_R_factor_all 0.0660
_refine_ls_R_factor_gt 0.0504
_refine_ls_shift/su_max 0.000
_refine_ls_shift/su_mean 0.000
_refine_ls_structure_factor_coef Fsqd
_refine_ls_weighting_details 'w=1/[\s^2^(Fo^2^)+(0.0572P)^2^+0.0910P] where P=(Fo^2^+2Fc^2^)/3'
_refine_ls_weighting_scheme calc
_refine_ls_wR_factor_gt 0.1103
_refine_ls_wR_factor_ref 0.1221
_reflns_number_gt 3779
_reflns_number_total 4566
_reflns_threshold_expression I>2\s(I)
_cod_data_source_file tk5380sup1.cif
_cod_data_source_block I
_cod_database_code 2241081
_shelx_space_group_comment
;
The symmetry employed for this shelxl refinement is uniquely defined
by the following loop, which should always be used as a source of
symmetry information in preference to the above space-group names.
They are only intended as comments.
;
_shelx_estimated_absorpt_t_min 0.979
_shelx_estimated_absorpt_t_max 0.987
_shelxl_version_number 2.014

loop_
_space_group_symop_operation_xyz
'x, y, z'
'-x, y+1/2, -z'

loop_
_atom_site_type_symbol
_atom_site_label
_atom_site_fract_x
_atom_site_fract_y
_atom_site_fract_z
_atom_site_U_iso_or_equiv
_atom_site_adp_type
_atom_site_calc_flag
_atom_site_occupancy
N N1 0.7369(5) 0.1294(4) 0.8819(3) 0.0220(7) Uani d 1
N N2 0.3067(5) 0.0851(7) 0.8963(3) 0.0416(11) Uani d 1
C C1 0.6868(6) 0.1642(6) 0.7854(3) 0.0273(10) Uani d 1
H H1A 0.7826 0.2126 0.7518 0.041 Uiso calc 1
H H1B 0.5943 0.2497 0.7841 0.041 Uiso calc 1
H H1C 0.6504 0.0534 0.7565 0.041 Uiso calc 1
C C2 0.8990(6) 0.1331(6) 0.9067(3) 0.0264(9) Uani d 1
H H2 0.9807 0.1629 0.8620 0.032 Uiso calc 1
C C3 0.9511(6) 0.0952(7) 0.9947(3) 0.0299(10) Uani d 1
H H3 1.0671 0.0973 1.0100 0.036 Uiso calc 1
C C4 0.8341(6) 0.0543(6) 1.0601(3) 0.0283(10) Uani d 1
H H4 0.8678 0.0281 1.1213 0.034 Uiso calc 1
C C5 0.6652(6) 0.0520(6) 1.0352(3) 0.0274(9) Uani d 1
H H5 0.5819 0.0254 1.0795 0.033 Uiso calc 1
C C6 0.6204(5) 0.0884(6) 0.9464(3) 0.0232(8) Uani d 1
C C7 0.4472(6) 0.0856(7) 0.9165(3) 0.0295(10) Uani d 1
B B1 0.7236(7) 0.6589(6) 0.8140(3) 0.0242(10) Uani d 1
F F1 0.7151(4) 0.5195(3) 0.8770(2) 0.0328(6) Uani d 1
F F2 0.8600(4) 0.7654(4) 0.8350(2) 0.0361(7) Uani d 1
F F3 0.5771(3) 0.7603(4) 0.8200(2) 0.0389(7) Uani d 1
F F4 0.7353(4) 0.5925(4) 0.72573(19) 0.0446(8) Uani d 1
N N3 0.7497(5) 0.3325(5) 0.3758(2) 0.0246(8) Uani d 1
N N4 1.1617(6) 0.4550(8) 0.3990(3) 0.0454(12) Uani d 1
C C8 0.8099(6) 0.3192(7) 0.2807(3) 0.0316(10) Uani d 1
H H8A 0.9110 0.2455 0.2790 0.047 Uiso calc 1
H H8B 0.8361 0.4378 0.2575 0.047 Uiso calc 1
H H8C 0.7225 0.2655 0.2421 0.047 Uiso calc 1
C C9 0.5886(6) 0.2988(6) 0.3939(3) 0.0292(10) Uani d 1
H H9 0.5148 0.2630 0.3460 0.035 Uiso calc 1
C C10 0.5294(6) 0.3159(6) 0.4825(3) 0.0302(10) Uani d 1
H H10 0.4148 0.2926 0.4954 0.036 Uiso calc 1
C C11 0.6365(6) 0.3668(7) 0.5519(3) 0.0310(10) Uani d 1
H H11 0.5962 0.3775 0.6129 0.037 Uiso calc 1
C C12 0.8039(6) 0.4028(6) 0.5327(3) 0.0304(10) Uani d 1
H H12 0.8794 0.4387 0.5798 0.036 Uiso calc 1
C C13 0.8566(6) 0.3847(6) 0.4439(3) 0.0255(9) Uani d 1
C C14 1.0267(7) 0.4226(7) 0.4190(3) 0.0327(10) Uani d 1
B B2 0.7732(7) 0.8421(7) 0.3142(3) 0.0273(10) Uani d 1
F F5 0.8153(4) 0.9543(4) 0.3856(2) 0.0435(8) Uani d 1
F F6 0.6889(5) 0.6960(4) 0.3476(2) 0.0500(9) Uani d 1
F F7 0.9153(4) 0.7890(6) 0.2691(2) 0.0569(10) Uani d 1
F F8 0.6664(4) 0.9294(4) 0.2535(2) 0.0464(8) Uani d 1

loop_
_atom_site_aniso_label
_atom_site_aniso_U_11
_atom_site_aniso_U_22
_atom_site_aniso_U_33
_atom_site_aniso_U_12
_atom_site_aniso_U_13
_atom_site_aniso_U_23
N1 0.0256(18) 0.0142(16) 0.0263(17) 0.0013(14) 0.0025(15) -0.0004(14)
N2 0.029(2) 0.059(3) 0.038(2) 0.004(2) 0.0041(18) -0.002(2)
C1 0.037(3) 0.022(2) 0.023(2) -0.0010(18) -0.0026(18) 0.0022(17)
C2 0.023(2) 0.023(2) 0.033(2) -0.0011(16) 0.0046(19) -0.0008(19)
C3 0.025(2) 0.033(2) 0.032(2) 0.0022(19) -0.0025(19) -0.002(2)
C4 0.031(2) 0.029(2) 0.025(2) 0.0000(18) -0.0006(18) -0.0012(18)
C5 0.031(2) 0.024(2) 0.027(2) 0.0002(18) 0.0039(19) -0.0005(18)
C6 0.023(2) 0.0174(19) 0.029(2) 0.0007(16) 0.0041(17) -0.0020(17)
C7 0.029(2) 0.028(2) 0.032(2) 0.0002(18) 0.0046(19) -0.001(2)
B1 0.029(2) 0.018(2) 0.026(2) -0.0007(19) 0.001(2) 0.0018(18)
F1 0.0440(15) 0.0189(12) 0.0355(14) -0.0006(12) -0.0028(13) 0.0047(10)
F2 0.0336(15) 0.0254(14) 0.0492(17) -0.0069(12) -0.0028(13) 0.0005(12)
F3 0.0311(15) 0.0235(13) 0.062(2) 0.0040(12) 0.0021(14) 0.0036(13)
F4 0.069(2) 0.0343(16) 0.0304(14) -0.0020(16) 0.0062(15) -0.0067(13)
N3 0.0326(19) 0.0141(15) 0.0270(18) 0.0007(14) 0.0007(15) -0.0004(14)
N4 0.034(2) 0.060(3) 0.042(2) -0.008(2) 0.000(2) 0.005(2)
C8 0.041(3) 0.025(2) 0.028(2) -0.004(2) 0.004(2) 0.0001(19)
C9 0.031(2) 0.023(2) 0.034(2) -0.0023(17) -0.005(2) 0.0003(19)
C10 0.029(2) 0.023(2) 0.039(3) -0.0003(18) 0.0034(19) 0.005(2)
C11 0.037(2) 0.029(2) 0.027(2) 0.0017(19) 0.001(2) 0.0019(19)
C12 0.034(2) 0.026(2) 0.032(2) 0.000(2) -0.003(2) 0.0016(19)
C13 0.029(2) 0.0147(18) 0.033(2) 0.0023(16) -0.0026(19) 0.0026(17)
C14 0.035(3) 0.031(2) 0.032(2) -0.001(2) -0.002(2) 0.002(2)
B2 0.033(3) 0.023(2) 0.026(2) -0.002(2) 0.002(2) 0.004(2)
F5 0.061(2) 0.0328(16) 0.0363(16) 0.0103(14) -0.0076(16) -0.0078(13)
F6 0.072(2) 0.0196(14) 0.059(2) 0.0019(15) 0.0198(17) 0.0098(14)
F7 0.0376(17) 0.072(3) 0.061(2) 0.0042(17) 0.0157(15) -0.0251(19)
F8 0.057(2) 0.0294(16) 0.0522(18) -0.0021(14) -0.0197(17) 0.0099(14)

loop_
_atom_type_symbol
_atom_type_description
_atom_type_scat_dispersion_real
_atom_type_scat_dispersion_imag
_atom_type_scat_source
C C 0.0033 0.0016 'International Tables Vol C Tables 4.2.6.8 and 6.1.1.4'
H H 0.0000 0.0000 'International Tables Vol C Tables 4.2.6.8 and 6.1.1.4'
B B 0.0013 0.0007 'International Tables Vol C Tables 4.2.6.8 and 6.1.1.4'
N N 0.0061 0.0033 'International Tables Vol C Tables 4.2.6.8 and 6.1.1.4'
F F 0.0171 0.0103 'International Tables Vol C Tables 4.2.6.8 and 6.1.1.4'

loop_
_geom_angle_atom_site_label_1
_geom_angle_atom_site_label_2
_geom_angle_atom_site_label_3
_geom_angle
C2 N1 C6 118.7(4)
C2 N1 C1 120.4(4)
C6 N1 C1 120.9(4)
N1 C1 H1A 109.5
N1 C1 H1B 109.5
H1A C1 H1B 109.5
N1 C1 H1C 109.5
H1A C1 H1C 109.5
H1B C1 H1C 109.5
N1 C2 C3 122.1(4)
N1 C2 H2 118.9
C3 C2 H2 118.9
C4 C3 C2 119.5(4)
C4 C3 H3 120.3
C2 C3 H3 120.3
C3 C4 C5 118.8(4)
C3 C4 H4 120.6
C5 C4 H4 120.6
C6 C5 C4 119.4(4)
C6 C5 H5 120.3
C4 C5 H5 120.3
N1 C6 C5 121.5(4)
N1 C6 C7 116.7(4)
C5 C6 C7 121.7(4)
N2 C7 C6 177.1(5)
F4 B1 F2 111.1(4)
F4 B1 F1 109.9(4)
F2 B1 F1 109.5(4)
F4 B1 F3 108.5(4)
F2 B1 F3 108.8(4)
F1 B1 F3 109.1(4)
C9 N3 C13 120.6(4)
C9 N3 C8 119.4(4)
C13 N3 C8 119.9(4)
N3 C8 H8A 109.5
N3 C8 H8B 109.5
H8A C8 H8B 109.5
N3 C8 H8C 109.5
H8A C8 H8C 109.5
H8B C8 H8C 109.5
N3 C9 C10 119.9(5)
N3 C9 H9 120.0
C10 C9 H9 120.0
C11 C10 C9 120.0(4)
C11 C10 H10 120.0
C9 C10 H10 120.0
C10 C11 C12 119.9(4)
C10 C11 H11 120.0
C12 C11 H11 120.0
C13 C12 C11 118.0(5)
C13 C12 H12 121.0
C11 C12 H12 121.0
N3 C13 C12 121.5(4)
N3 C13 C14 117.6(4)
C12 C13 C14 120.9(5)
N4 C14 C13 179.1(6)
F7 B2 F6 109.9(4)
F7 B2 F5 110.0(4)
F6 B2 F5 110.0(4)
F7 B2 F8 109.7(4)
F6 B2 F8 107.8(4)
F5 B2 F8 109.5(4)

loop_
_geom_bond_atom_site_label_1
_geom_bond_atom_site_label_2
_geom_bond_distance
N1 C2 1.340(6)
N1 C6 1.360(6)
N1 C1 1.484(6)
N2 C7 1.157(6)
C1 H1A 0.9800
C1 H1B 0.9800
C1 H1C 0.9800
C2 C3 1.376(7)
C2 H2 0.9500
C3 C4 1.372(7)
C3 H3 0.9500
C4 C5 1.392(6)
C4 H4 0.9500
C5 C6 1.369(6)
C5 H5 0.9500
C6 C7 1.446(6)
B1 F4 1.384(6)
B1 F2 1.385(6)
B1 F1 1.398(5)
B1 F3 1.400(6)
N3 C9 1.336(6)
N3 C13 1.362(6)
N3 C8 1.473(6)
N4 C14 1.143(7)
C8 H8A 0.9800
C8 H8B 0.9800
C8 H8C 0.9800
C9 C10 1.382(7)
C9 H9 0.9500
C10 C11 1.375(7)
C10 H10 0.9500
C11 C12 1.392(7)
C11 H11 0.9500
C12 C13 1.370(6)
C12 H12 0.9500
C13 C14 1.434(7)
B2 F7 1.372(6)
B2 F6 1.382(6)
B2 F5 1.382(6)
B2 F8 1.391(6)

loop_
_geom_hbond_atom_site_label_D
_geom_hbond_atom_site_label_H
_geom_hbond_atom_site_label_A
_geom_hbond_site_symmetry_A
_geom_hbond_distance_DH
_geom_hbond_distance_HA
_geom_hbond_distance_DA
_geom_hbond_angle_DHA
C1 H1A F7 2_746 0.98 2.50 3.407(6) 154
C1 H1B F8 2_646 0.98 2.54 3.498(6) 166
C1 H1C F3 1_545 0.98 2.47 3.214(5) 132
C2 H2 F7 2_746 0.95 2.29 3.190(5) 157
C3 H3 F1 2_747 0.95 2.46 3.294(6) 147
C5 H5 F1 2_647 0.95 2.45 3.306(5) 149
C8 H8A F2 2_746 0.98 2.48 3.159(6) 126
C8 H8C F3 2_646 0.98 2.55 3.437(6) 151
C9 H9 F3 2_646 0.95 2.52 3.392(6) 152
C9 H9 F4 2_646 0.95 2.59 3.476(6) 156
C10 H10 F6 2_646 0.95 2.54 3.167(6) 123
C12 H12 F5 2_746 0.95 2.49 3.277(6) 141

loop_
_geom_torsion_atom_site_label_1
_geom_torsion_atom_site_label_2
_geom_torsion_atom_site_label_3
_geom_torsion_atom_site_label_4
_geom_torsion
C6 N1 C2 C3 0.7(7)
C1 N1 C2 C3 -177.6(4)
N1 C2 C3 C4 -0.9(8)
C2 C3 C4 C5 0.2(8)
C3 C4 C5 C6 0.7(7)
C2 N1 C6 C5 0.2(6)
C1 N1 C6 C5 178.5(4)
C2 N1 C6 C7 -179.9(4)
C1 N1 C6 C7 -1.6(6)
C4 C5 C6 N1 -0.9(7)
C4 C5 C6 C7 179.2(5)
C13 N3 C9 C10 -0.4(7)
C8 N3 C9 C10 -178.0(4)
N3 C9 C10 C11 -0.3(7)
C9 C10 C11 C12 0.7(8)
C10 C11 C12 C13 -0.3(7)
C9 N3 C13 C12 0.7(7)
C8 N3 C13 C12 178.4(4)
C9 N3 C13 C14 -178.6(4)
C8 N3 C13 C14 -0.9(7)
C11 C12 C13 N3 -0.3(7)
C11 C12 C13 C14 178.9(5)

_cod_database_fobs_code 2241081
